data_2008315
loop_
_publ_author_name
'Kandasamy Chinnakali'
'Hoong-Kun Fun'
'Dipakranjan Mal'
'Nirmal Kumar Hazra'
'Sujit Kumar Ghorai'
'Gur Dayal Nigam'

_publ_section_title
;5,10-Dimethoxy-1,4-methano-1,4,4a,11a-tetrahydrobenzo[<i>b</i>]fluoren-11-one
 oxime
;
_journal_issue 4
_journal_name_full 'Acta Crystallographica Section C'
_journal_page_first 585
_journal_page_last 586
_journal_paper_doi 10.1107/S0108270198015017
_journal_volume 55
_journal_year 1999
_chemical_formula_sum 'C20 H19 N O3'
_chemical_formula_weight 321.36
_chemical_name_systematic
;
5,10-Dimethoxy-1,4-methano-1,4,4a,11a-tetrahydrobenzo[b]fluoren-11-one-oxime
;
_space_group_IT_number 2
_symmetry_cell_setting triclinic
_symmetry_space_group_name_Hall '-P 1'
_symmetry_space_group_name_H-M 'P -1'
_audit_creation_method SHELXL-97
_cell_angle_alpha 76.875(2)
_cell_angle_beta 76.5820(10)
_cell_angle_gamma 74.3310(10)
_cell_formula_units_Z 2
_cell_length_a 8.8166(6)
_cell_length_b 9.9326(6)
_cell_length_c 9.9764(6)
_cell_measurement_reflns_used 2150
_cell_measurement_temperature 293(2)
_cell_measurement_theta_max 27.50
_cell_measurement_theta_min 2.93
_cell_volume 805.52(9)
_computing_cell_refinement 'SAINT (Siemens, 1996)'
_computing_data_collection 'SMART (Siemens, 1996)'
_computing_data_reduction SAINT
_computing_molecular_graphics SHELXTL
_computing_publication_material
; SHELXTL (Sheldrick, 1996)
  PARST (Nardelli, 1995)
;
_computing_structure_refinement SHELXTL
_computing_structure_solution 'SHELXTL (Sheldrick, 1996)'
_diffrn_ambient_temperature 293(2)
_diffrn_measurement_device
;
Siemens SMART CCD area-detector diffractometer
;
_diffrn_measurement_method '\w scans'
_diffrn_radiation_monochromator graphite
_diffrn_radiation_source 'fine-focus sealed tube'
_diffrn_radiation_type MoK\a
_diffrn_radiation_wavelength 0.71073
_diffrn_reflns_av_R_equivalents 0.0238
_diffrn_reflns_av_sigmaI/netI 0.0492
_diffrn_reflns_limit_h_max 11
_diffrn_reflns_limit_h_min -10
_diffrn_reflns_limit_k_max 12
_diffrn_reflns_limit_k_min -12
_diffrn_reflns_limit_l_max 12
_diffrn_reflns_limit_l_min 0
_diffrn_reflns_number 5269
_diffrn_reflns_theta_max 27.50
_diffrn_reflns_theta_min 2.93
_exptl_absorpt_coefficient_mu 0.089
_exptl_absorpt_correction_type none
_exptl_crystal_colour colourless
_exptl_crystal_density_diffrn 1.325
_exptl_crystal_density_method 'not measured'
_exptl_crystal_description block
_exptl_crystal_F_000 340
_exptl_crystal_size_max 0.30
_exptl_crystal_size_mid 0.24
_exptl_crystal_size_min 0.20
_refine_diff_density_max 0.252
_refine_diff_density_min -0.211
_refine_ls_extinction_method none
_refine_ls_goodness_of_fit_ref 1.017
_refine_ls_hydrogen_treatment 'see text'
_refine_ls_matrix_type full
_refine_ls_number_parameters 223
_refine_ls_number_reflns 3569
_refine_ls_number_restraints 0
_refine_ls_restrained_S_all 1.017
_refine_ls_R_factor_all 0.0862
_refine_ls_R_factor_gt 0.0576
_refine_ls_shift/su_max 0.000
_refine_ls_shift/su_mean 0.000
_refine_ls_structure_factor_coef Fsqd
_refine_ls_weighting_details 'w = 1/[\s^2^(Fo^2^)+(0.0866P)^2^+0.2047P] where P=(Fo^2^+2Fc^2^)/3'
_refine_ls_weighting_scheme calc
_refine_ls_wR_factor_ref 0.1714
_reflns_number_gt 2448
_reflns_number_total 3569
_reflns_threshold_expression I>2\s(I)
_cod_data_source_file bk1435.cif
_cod_data_source_block I
_cod_depositor_comments
;
The following automatic conversions were performed:

'_refine_ls_weighting_scheme' value 'calc w =
1/[\s^2^(Fo^2^)+(0.0866P)^2^+0.2047P] where P=(Fo^2^+2Fc^2^)/3' was
changed to 'calc'. New tag '_refine_ls_weighting_details' was
created. The value of the new tag was set to 'w =
1/[\s^2^(Fo^2^)+(0.0866P)^2^+0.2047P] where P=(Fo^2^+2Fc^2^)/3'.

Automatic conversion script
Id: cif_fix_values 3143 2015-03-26 13:38:13Z robertas 
;
_cod_database_code 2008315

loop_
_symmetry_equiv_pos_as_xyz
'x, y, z'
'-x, -y, -z'

loop_
_atom_site_label
_atom_site_fract_x
_atom_site_fract_y
_atom_site_fract_z
_atom_site_U_iso_or_equiv
_atom_site_adp_type
_atom_site_calc_flag
_atom_site_refinement_flags
_atom_site_occupancy
_atom_site_disorder_assembly
_atom_site_disorder_group
_atom_site_type_symbol
O1 0.22559(19) 0.62930(18) 1.33959(17) 0.0561(4) Uani d . 1 . . O
O2 0.33088(18) 0.34486(17) 0.89261(14) 0.0490(4) Uani d . 1 . . O
O3 0.4778(2) -0.04310(16) 1.17449(17) 0.0556(4) Uani d . 1 . . O
N1 0.4292(2) 0.09597(18) 1.10147(18) 0.0432(4) Uani d . 1 . . N
C1 0.2635(2) 0.5585(2) 1.2274(2) 0.0407(5) Uani d . 1 . . C
C2 0.2471(2) 0.6385(2) 1.0916(2) 0.0423(5) Uani d . 1 . . C
C3 0.2729(2) 0.5651(2) 0.9780(2) 0.0410(5) Uani d . 1 . . C
C4 0.3133(2) 0.4144(2) 1.0027(2) 0.0388(4) Uani d . 1 . . C
C5 0.3352(2) 0.3403(2) 1.13343(19) 0.0360(4) Uani d . 1 . . C
C6 0.3855(2) 0.1869(2) 1.1836(2) 0.0376(4) Uani d . 1 . . C
C7 0.3827(2) 0.1595(2) 1.3398(2) 0.0409(5) Uani d . 1 . . C
H7 0.4894 0.1123 1.3613 0.049 Uiso calc R 1 . . H
C8 0.2541(3) 0.0800(2) 1.4325(2) 0.0534(6) Uani d . 1 . . C
H8 0.2854 -0.0240 1.4460 0.064 Uiso calc R 1 . . H
C9 0.1020(3) 0.1480(3) 1.3756(3) 0.0607(7) Uani d . 1 . . C
H9A 0.0532 0.1070 1.3272 0.073 Uiso calc R 1 . . H
C10 0.0500(3) 0.2786(3) 1.4076(2) 0.0571(6) Uani d . 1 . . C
H10A -0.0407 0.3454 1.3840 0.069 Uiso calc R 1 . . H
C11 0.1647(3) 0.2978(2) 1.4884(2) 0.0497(5) Uani d . 1 . . C
H11 0.1225 0.3711 1.5472 0.060 Uiso calc R 1 . . H
C12 0.3250(2) 0.3095(2) 1.3825(2) 0.0406(5) Uani d . 1 . . C
H12 0.4029 0.3274 1.4282 0.049 Uiso calc R 1 . . H
C13 0.3076(2) 0.4132(2) 1.2477(2) 0.0376(4) Uani d . 1 . . C
C14 0.2164(3) 0.1453(3) 1.5658(2) 0.0590(6) Uani d . 1 . . C
H14A 0.1303 0.1136 1.6352 0.071 Uiso calc R 1 . . H
H14B 0.3099 0.1310 1.6074 0.071 Uiso calc R 1 . . H
C15 0.2039(3) 0.7892(2) 1.0657(3) 0.0561(6) Uani d . 1 . . C
H15A 0.1847 0.8385 1.1391 0.067 Uiso calc R 1 . . H
C16 0.1905(3) 0.8623(3) 0.9333(3) 0.0672(7) Uani d . 1 . . C
H16A 0.1627 0.9611 0.9174 0.081 Uiso calc R 1 . . H
C17 0.2181(3) 0.7902(3) 0.8218(3) 0.0639(7) Uani d . 1 . . C
H17A 0.2099 0.8414 0.7323 0.077 Uiso calc R 1 . . H
C18 0.2568(3) 0.6461(3) 0.8428(2) 0.0522(6) Uani d . 1 . . C
H18A 0.2731 0.5997 0.7677 0.063 Uiso calc R 1 . . H
C19 0.3554(3) 0.6537(3) 1.3830(3) 0.0689(8) Uani d . 1 . . C
H19A 0.3164 0.6998 1.4632 0.103 Uiso calc R 1 . . H
H19B 0.4097 0.7133 1.3084 0.103 Uiso calc R 1 . . H
H19C 0.4285 0.5648 1.4071 0.103 Uiso calc R 1 . . H
C20 0.1861(3) 0.3092(3) 0.8872(3) 0.0701(8) Uani d . 1 . . C
H20A 0.2060 0.2539 0.8149 0.105 Uiso calc R 1 . . H
H20B 0.1061 0.3946 0.8674 0.105 Uiso calc R 1 . . H
H20C 0.1488 0.2550 0.9757 0.105 Uiso calc R 1 . . H
H1O3 0.513(3) -0.089(3) 1.099(3) 0.082(9) Uiso d . 1 . . H

loop_
_atom_site_aniso_label
_atom_site_aniso_U_11
_atom_site_aniso_U_22
_atom_site_aniso_U_33
_atom_site_aniso_U_12
_atom_site_aniso_U_13
_atom_site_aniso_U_23
O1 0.0582(9) 0.0532(10) 0.0611(10) -0.0080(7) -0.0020(8) -0.0336(8)
O2 0.0522(9) 0.0615(10) 0.0349(7) -0.0092(7) -0.0063(6) -0.0177(7)
O3 0.0783(11) 0.0351(9) 0.0459(9) 0.0039(7) -0.0090(8) -0.0149(7)
N1 0.0501(10) 0.0365(10) 0.0406(9) -0.0012(7) -0.0074(7) -0.0140(7)
C1 0.0375(10) 0.0404(11) 0.0458(11) -0.0066(8) -0.0039(8) -0.0174(9)
C2 0.0352(10) 0.0393(11) 0.0514(12) -0.0076(8) -0.0076(9) -0.0075(9)
C3 0.0323(9) 0.0456(12) 0.0434(11) -0.0097(8) -0.0065(8) -0.0042(9)
C4 0.0352(9) 0.0458(12) 0.0352(9) -0.0065(8) -0.0043(8) -0.0126(8)
C5 0.0344(9) 0.0385(11) 0.0354(9) -0.0041(8) -0.0054(8) -0.0132(8)
C6 0.0367(9) 0.0394(11) 0.0375(10) -0.0024(8) -0.0078(8) -0.0145(8)
C7 0.0457(11) 0.0382(11) 0.0378(10) 0.0026(8) -0.0135(8) -0.0134(8)
C8 0.0796(16) 0.0370(12) 0.0402(11) -0.0109(11) -0.0042(11) -0.0095(9)
C9 0.0591(14) 0.0794(19) 0.0497(13) -0.0310(13) 0.0002(11) -0.0154(12)
C10 0.0449(12) 0.0691(17) 0.0482(13) -0.0069(11) 0.0005(10) -0.0088(11)
C11 0.0642(14) 0.0446(12) 0.0337(10) 0.0000(10) -0.0036(9) -0.0141(9)
C12 0.0491(11) 0.0378(11) 0.0370(10) -0.0009(9) -0.0150(8) -0.0143(8)
C13 0.0388(10) 0.0392(11) 0.0367(10) -0.0059(8) -0.0078(8) -0.0134(8)
C14 0.0833(17) 0.0487(14) 0.0369(11) -0.0060(12) -0.0057(11) -0.0078(10)
C15 0.0513(13) 0.0409(13) 0.0752(16) -0.0080(10) -0.0106(12) -0.0123(11)
C16 0.0613(15) 0.0433(14) 0.089(2) -0.0107(12) -0.0190(14) 0.0084(13)
C17 0.0560(14) 0.0598(16) 0.0673(16) -0.0143(12) -0.0199(12) 0.0159(13)
C18 0.0462(12) 0.0584(15) 0.0484(12) -0.0129(10) -0.0125(10) 0.0034(10)
C19 0.0784(18) 0.0798(19) 0.0635(16) -0.0289(15) -0.0060(13) -0.0366(14)
C20 0.0690(16) 0.088(2) 0.0691(17) -0.0166(15) -0.0240(14) -0.0348(15)

loop_
_atom_type_symbol
_atom_type_description
_atom_type_scat_dispersion_real
_atom_type_scat_dispersion_imag
_atom_type_scat_source
C C 0.0033 0.0016 'International Tables Vol C Tables 4.2.6.8 and 6.1.1.4'
H H 0.0000 0.0000 'International Tables Vol C Tables 4.2.6.8 and 6.1.1.4'
N N 0.0061 0.0033 'International Tables Vol C Tables 4.2.6.8 and 6.1.1.4'
O O 0.0106 0.0060 'International Tables Vol C Tables 4.2.6.8 and 6.1.1.4'

loop_
_geom_angle_atom_site_label_1
_geom_angle_atom_site_label_2
_geom_angle_atom_site_label_3
_geom_angle
_geom_angle_publ_flag
C1 O1 C19 116.26(17) ?
C4 O2 C20 112.27(16) ?
C6 N1 O3 111.42(16) ?
C13 C1 O1 120.55(19) ?
C13 C1 C2 120.35(18) ?
O1 C1 C2 119.00(18) ?
C15 C2 C1 122.1(2) ?
C15 C2 C3 118.8(2) ?
C1 C2 C3 119.09(19) ?
C4 C3 C18 122.0(2) ?
C4 C3 C2 119.45(18) ?
C18 C3 C2 118.6(2) ?
C5 C4 O2 121.21(18) ?
C5 C4 C3 120.11(18) ?
O2 C4 C3 118.68(18) ?
C4 C5 C13 120.53(18) ?
C4 C5 C6 130.63(17) ?
C13 C5 C6 108.84(16) ?
N1 C6 C5 122.57(18) ?
N1 C6 C7 127.75(19) ?
C5 C6 C7 109.63(15) ?
C6 C7 C8 115.61(17) ?
C6 C7 C12 105.00(16) ?
C8 C7 C12 102.79(16) ?
C9 C8 C14 100.33(19) ?
C9 C8 C7 105.98(19) ?
C14 C8 C7 100.63(18) ?
C10 C9 C8 107.3(2) ?
C9 C10 C11 107.7(2) ?
C10 C11 C14 100.7(2) ?
C10 C11 C12 107.14(16) ?
C14 C11 C12 99.23(18) ?
C13 C12 C7 105.40(15) ?
C13 C12 C11 115.67(17) ?
C7 C12 C11 102.36(16) ?
C1 C13 C5 120.34(18) ?
C1 C13 C12 128.68(17) ?
C5 C13 C12 110.89(16) ?
C11 C14 C8 93.72(17) yes
C16 C15 C2 120.4(2) ?
C15 C16 C17 120.7(2) ?
C18 C17 C16 120.7(2) ?
C17 C18 C3 120.8(2) ?

loop_
_geom_bond_atom_site_label_1
_geom_bond_atom_site_label_2
_geom_bond_site_symmetry_2
_geom_bond_distance
_geom_bond_publ_flag
O1 C1 . 1.384(2) yes
O1 C19 . 1.408(3) yes
O2 C4 . 1.384(2) yes
O2 C20 . 1.430(3) yes
O3 N1 . 1.411(2) yes
N1 C6 . 1.279(2) yes
C1 C13 . 1.370(3) ?
C1 C2 . 1.424(3) ?
C2 C15 . 1.419(3) ?
C2 C3 . 1.426(3) ?
C3 C4 . 1.419(3) ?
C3 C18 . 1.422(3) ?
C4 C5 . 1.373(3) ?
C5 C13 . 1.426(2) ?
C5 C6 . 1.469(3) ?
C6 C7 . 1.516(3) ?
C7 C8 . 1.559(3) ?
C7 C12 . 1.561(3) ?
C8 C9 . 1.506(4) ?
C8 C14 . 1.540(3) ?
C9 C10 . 1.339(4) yes
C10 C11 . 1.503(3) ?
C11 C14 . 1.535(3) ?
C11 C12 . 1.570(3) ?
C12 C13 . 1.508(3) ?
C15 C16 . 1.371(4) ?
C16 C17 . 1.396(4) ?
C17 C18 . 1.358(4) ?

loop_
_geom_hbond_atom_site_label_D
_geom_hbond_atom_site_label_H
_geom_hbond_atom_site_label_A
_geom_hbond_site_symmetry_A
_geom_hbond_distance_DH
_geom_hbond_distance_HA
_geom_hbond_distance_DA
_geom_hbond_angle_DHA
_geom_hbond_publ_flag
O3 H1O3 O2 2_657 0.92(3) 2.54(3) 3.152(2) 125(2) yes
O3 H1O3 N1 2_657 0.92(3) 1.96(3) 2.811(2) 154(3) yes

loop_
_geom_torsion_atom_site_label_1
_geom_torsion_atom_site_label_2
_geom_torsion_atom_site_label_3
_geom_torsion_atom_site_label_4
_geom_torsion
_geom_torsion_publ_flag
C19 O1 C1 C13 83.9(3) yes
C19 O1 C1 C2 -99.7(2) yes
C13 C1 C2 C15 -179.08(19) ?
O1 C1 C2 C15 4.5(3) ?
C13 C1 C2 C3 1.7(3) ?
O1 C1 C2 C3 -174.67(17) ?
C15 C2 C3 C4 -178.88(18) ?
C1 C2 C3 C4 0.3(3) ?
C15 C2 C3 C18 1.0(3) ?
C1 C2 C3 C18 -179.74(18) ?
C20 O2 C4 C5 87.1(2) yes
C20 O2 C4 C3 -93.4(2) yes
C18 C3 C4 C5 176.84(18) ?
C2 C3 C4 C5 -3.2(3) ?
C18 C3 C4 O2 -2.8(3) ?
C2 C3 C4 O2 177.17(16) ?
O2 C4 C5 C13 -176.34(16) ?
C3 C4 C5 C13 4.1(3) ?
O2 C4 C5 C6 3.4(3) ?
C3 C4 C5 C6 -176.16(18) ?
O3 N1 C6 C5 177.57(16) yes
O3 N1 C6 C7 0.2(3) ?
C4 C5 C6 N1 5.2(3) ?
C13 C5 C6 N1 -175.04(18) ?
C4 C5 C6 C7 -177.05(19) ?
C13 C5 C6 C7 2.7(2) ?
N1 C6 C7 C8 -69.5(3) ?
C5 C6 C7 C8 112.87(19) ?
N1 C6 C7 C12 177.99(19) ?
C5 C6 C7 C12 0.4(2) ?
C6 C7 C8 C9 -44.1(2) ?
C12 C7 C8 C9 69.7(2) ?
C6 C7 C8 C14 -148.21(18) ?
C12 C7 C8 C14 -34.4(2) ?
C14 C8 C9 C10 34.1(2) ?
C7 C8 C9 C10 -70.2(2) ?
C8 C9 C10 C11 -1.1(2) ?
C9 C10 C11 C14 -32.4(2) ?
C9 C10 C11 C12 70.9(2) ?
C6 C7 C12 C13 -3.1(2) ?
C8 C7 C12 C13 -124.43(17) ?
C6 C7 C12 C11 118.24(17) ?
C8 C7 C12 C11 -3.1(2) ?
C10 C11 C12 C13 49.3(2) ?
C14 C11 C12 C13 153.60(17) ?
C10 C11 C12 C7 -64.7(2) ?
C14 C11 C12 C7 39.59(19) ?
O1 C1 C13 C5 175.41(17) ?
C2 C1 C13 C5 -0.9(3) ?
O1 C1 C13 C12 -0.9(3) ?
C2 C1 C13 C12 -177.26(19) ?
C4 C5 C13 C1 -2.0(3) ?
C6 C5 C13 C1 178.19(17) ?
C4 C5 C13 C12 174.92(17) ?
C6 C5 C13 C12 -4.9(2) ?
C7 C12 C13 C1 -178.41(19) ?
C11 C12 C13 C1 69.3(3) ?
C7 C12 C13 C5 5.0(2) ?
C11 C12 C13 C5 -107.26(19) ?
C10 C11 C14 C8 49.5(2) ?
C12 C11 C14 C8 -60.0(2) ?
C9 C8 C14 C11 -50.1(2) ?
C7 C8 C14 C11 58.5(2) ?
C1 C2 C15 C16 179.5(2) ?
C3 C2 C15 C16 -1.3(3) ?
C2 C15 C16 C17 0.3(4) ?
C15 C16 C17 C18 0.9(4) ?
C16 C17 C18 C3 -1.1(4) ?
C4 C3 C18 C17 -180.0(2) ?
C2 C3 C18 C17 0.1(3) ?
